data_4336401
loop_
_publ_author_name
'W. Michael Chance'
'Daniel E. Bugaris'
'Athena S. Sefat'
'Hans-Conrad zur Loye'

_publ_contact_author_address
;
Department of Chemistry and Biochemistry
University of South Carolina
Columbia,SC,29208
USA
;
_publ_contact_author_email zurloye@mail.chem.sc.edu
_publ_contact_author_fax 1-803-777-8508
_publ_contact_author_name 'Hans-Conrad zur Loye'
_publ_contact_author_phone 1-803-777-6916
_publ_section_title
;
 Crystal Growth of New Hexahydroxometallates Using a Hydroflux
;
_journal_name_full 'Inorganic Chemistry'
_journal_page_first 11723
_journal_page_last 11733
_journal_paper_doi 10.1021/ic400910g
_journal_volume 52
_journal_year 2013
_chemical_formula_moiety 'Co H6 O6, 2(Ba)'
_chemical_formula_sum 'Ba2 Co H6 O6'
_chemical_formula_weight 435.66
_space_group_IT_number 14
_symmetry_cell_setting monoclinic
_symmetry_space_group_name_Hall '-P 2yn'
_symmetry_space_group_name_H-M 'P 1 21/n 1'
_atom_sites_solution_hydrogens refall
_atom_sites_solution_primary direct
_atom_sites_solution_secondary difmap
_audit_creation_method SHELXL-97
_cell_angle_alpha 90.00
_cell_angle_beta 90.69(3)
_cell_angle_gamma 90.00
_cell_formula_units_Z 2
_cell_length_a 6.0845(12)
_cell_length_b 6.2274(12)
_cell_length_c 8.4946(17)
_cell_measurement_reflns_used 3227
_cell_measurement_temperature 298(2)
_cell_measurement_theta_max 31.78
_cell_measurement_theta_min 4.06
_cell_volume 321.84(11)
_computing_cell_refinement 'SMART version 5.625 (Bruker, 2001)'
_computing_data_collection 'SMART version 5.625 (Bruker, 2001)'
_computing_data_reduction 'SAINT+ version 6.22 (Bruker, 2001)'
_computing_molecular_graphics 'CrystalMaker (Palmer, 2012)'
_computing_publication_material 'SHELXTL-97 (Sheldrick, 2008)'
_computing_structure_refinement 'SHELXL-97 (Sheldrick, 2008)'
_computing_structure_solution 'SHELXS-97 (Sheldrick, 2008)'
_diffrn_ambient_temperature 298(2)
_diffrn_measured_fraction_theta_full 1.000
_diffrn_measured_fraction_theta_max 0.954
_diffrn_measurement_device_type 'Bruker SMART APEX CCD'
_diffrn_measurement_method \w
_diffrn_radiation_monochromator graphite
_diffrn_radiation_source 'fine-focus sealed tube'
_diffrn_radiation_type MoK\a
_diffrn_radiation_wavelength 0.71073
_diffrn_reflns_av_R_equivalents 0.0225
_diffrn_reflns_av_sigmaI/netI 0.0169
_diffrn_reflns_limit_h_max 8
_diffrn_reflns_limit_h_min -8
_diffrn_reflns_limit_k_max 9
_diffrn_reflns_limit_k_min -9
_diffrn_reflns_limit_l_max 12
_diffrn_reflns_limit_l_min -12
_diffrn_reflns_number 5155
_diffrn_reflns_theta_full 25.00
_diffrn_reflns_theta_max 32.21
_diffrn_reflns_theta_min 4.06
_exptl_absorpt_coefficient_mu 14.609
_exptl_absorpt_correction_T_max 0.7464
_exptl_absorpt_correction_T_min 0.5825
_exptl_absorpt_correction_type numerical
_exptl_absorpt_process_details
;
'SADABS version 2008/1 (Sheldrick, 2008)' 
;
_exptl_crystal_colour pink
_exptl_crystal_density_diffrn 4.496
_exptl_crystal_description prism
_exptl_crystal_F_000 386
_exptl_crystal_size_max 0.082
_exptl_crystal_size_mid 0.062
_exptl_crystal_size_min 0.040
_refine_diff_density_max 0.566
_refine_diff_density_min -0.974
_refine_diff_density_rms 0.194
_refine_ls_extinction_coef 0.0388(8)
_refine_ls_extinction_expression Fc^*^=kFc[1+0.001xFc^2^\l^3^/sin(2\q)]^-1/4^
_refine_ls_extinction_method SHELXL
_refine_ls_goodness_of_fit_ref 1.115
_refine_ls_hydrogen_treatment mixed
_refine_ls_matrix_type full
_refine_ls_number_parameters 56
_refine_ls_number_reflns 1079
_refine_ls_number_restraints 3
_refine_ls_restrained_S_all 1.120
_refine_ls_R_factor_all 0.0141
_refine_ls_R_factor_gt 0.0126
_refine_ls_shift/su_max 0.001
_refine_ls_shift/su_mean 0.000
_refine_ls_structure_factor_coef Fsqd
_refine_ls_weighting_details 'calc w=1/[\s^2^(Fo^2^)+(0.0140P)^2^+0.1123P] where P=(Fo^2^+2Fc^2^)/3'
_refine_ls_weighting_scheme calc
_refine_ls_wR_factor_gt 0.0298
_refine_ls_wR_factor_ref 0.0304
_reflns_number_gt 1019
_reflns_number_total 1079
_reflns_threshold_expression >2sigma(I)
_cod_data_source_file ic400910g_si_002_5.cif
_cod_data_source_block Ba2Co(OH)6
_cod_database_code 4336401

loop_
_symmetry_equiv_pos_as_xyz
'x, y, z'
'-x+1/2, y+1/2, -z+1/2'
'-x, -y, -z'
'x-1/2, -y-1/2, z-1/2'

loop_
_atom_site_label
_atom_site_type_symbol
_atom_site_fract_x
_atom_site_fract_y
_atom_site_fract_z
_atom_site_U_iso_or_equiv
_atom_site_adp_type
_atom_site_occupancy
_atom_site_symmetry_multiplicity
_atom_site_calc_flag
_atom_site_refinement_flags
Ba1 Ba 0.482410(18) 0.058911(17) 0.250776(12) 0.01439(6) Uani 1 1 d .
Co1 Co 0.0000 0.0000 0.5000 0.01289(8) Uani 1 2 d S
O1 O 0.0817(3) 0.0102(2) 0.74252(17) 0.0189(3) Uani 1 1 d D
H1 H 0.011(5) -0.064(5) 0.803(4) 0.053(11) Uiso 1 1 d D
O2 O 0.6844(2) 0.2230(2) 0.96230(17) 0.0176(3) Uani 1 1 d D
H2 H 0.801(4) 0.196(6) 1.003(4) 0.057(12) Uiso 1 1 d D
O3 O 0.7033(2) 0.2064(2) 0.54439(17) 0.0180(3) Uani 1 1 d D
H3 H 0.692(5) 0.305(4) 0.483(3) 0.045(10) Uiso 1 1 d D

loop_
_atom_site_aniso_label
_atom_site_aniso_U_11
_atom_site_aniso_U_22
_atom_site_aniso_U_33
_atom_site_aniso_U_23
_atom_site_aniso_U_13
_atom_site_aniso_U_12
Ba1 0.01503(7) 0.01561(8) 0.01255(7) 0.00165(3) 0.00073(4) -0.00055(3)
Co1 0.01329(16) 0.01405(16) 0.01135(16) -0.00041(13) 0.00068(12) -0.00078(12)
O1 0.0181(7) 0.0234(7) 0.0154(7) -0.0002(6) 0.0009(5) -0.0004(6)
O2 0.0167(6) 0.0182(7) 0.0177(7) -0.0016(5) -0.0008(5) 0.0008(5)
O3 0.0203(6) 0.0176(6) 0.0162(6) 0.0027(5) 0.0011(5) -0.0012(5)

loop_
_atom_type_symbol
_atom_type_description
_atom_type_scat_dispersion_real
_atom_type_scat_dispersion_imag
_atom_type_scat_source
O O 0.0106 0.0060 'International Tables Vol C Tables 4.2.6.8 and 6.1.1.4'
H H 0.0000 0.0000 'International Tables Vol C Tables 4.2.6.8 and 6.1.1.4'
Co Co 0.3494 0.9721 'International Tables Vol C Tables 4.2.6.8 and 6.1.1.4'
Ba Ba -0.3244 2.2819 'International Tables Vol C Tables 4.2.6.8 and 6.1.1.4'

loop_
_geom_angle_atom_site_label_1
_geom_angle_atom_site_label_2
_geom_angle_atom_site_label_3
_geom_angle
_geom_angle_site_symmetry_1
_geom_angle_site_symmetry_3
O3 Ba1 O1 108.27(5) 3_656 3_656
O3 Ba1 O2 82.87(5) 3_656 3_656
O1 Ba1 O2 105.79(5) 3_656 3_656
O3 Ba1 O1 135.83(5) 3_656 4_665
O1 Ba1 O1 86.55(4) 3_656 4_665
O2 Ba1 O1 134.05(4) 3_656 4_665
O3 Ba1 O3 117.96(3) 3_656 4_565
O1 Ba1 O3 132.85(5) 3_656 4_565
O2 Ba1 O3 72.77(5) 3_656 4_565
O1 Ba1 O3 67.12(4) 4_665 4_565
O3 Ba1 O2 67.22(5) 3_656 4_565
O1 Ba1 O2 133.24(4) 3_656 4_565
O2 Ba1 O2 118.97(3) 3_656 4_565
O1 Ba1 O2 72.46(4) 4_665 4_565
O3 Ba1 O2 76.56(4) 4_565 4_565
O3 Ba1 O2 161.17(4) 3_656 1_554
O1 Ba1 O2 69.55(5) 3_656 1_554
O2 Ba1 O2 79.94(5) 3_656 1_554
O1 Ba1 O2 62.96(4) 4_665 1_554
O3 Ba1 O2 63.77(4) 4_565 1_554
O2 Ba1 O2 128.59(2) 4_565 1_554
O3 Ba1 O3 80.46(5) 3_656 .
O1 Ba1 O3 66.07(5) 3_656 .
O2 Ba1 O3 157.66(4) 3_656 .
O1 Ba1 O3 67.78(4) 4_665 .
O3 Ba1 O3 128.55(2) 4_565 .
O2 Ba1 O3 67.35(4) 4_565 .
O2 Ba1 O3 113.82(4) 1_554 .
O3 Ba1 Co1 155.11(3) 3_656 2
O1 Ba1 Co1 95.85(4) 3_656 2
O2 Ba1 Co1 96.70(4) 3_656 2
O1 Ba1 Co1 37.43(3) 4_665 2
O3 Ba1 Co1 40.19(3) 4_565 2
O2 Ba1 Co1 91.93(3) 4_565 2
O2 Ba1 Co1 36.71(3) 1_554 2
O3 Ba1 Co1 104.69(3) . 2
O3 Ba1 Co1 37.75(3) 3_656 .
O1 Ba1 Co1 140.39(3) 3_656 .
O2 Ba1 Co1 91.42(3) 3_656 .
O1 Ba1 Co1 106.88(3) 4_665 .
O3 Ba1 Co1 86.03(3) 4_565 .
O2 Ba1 Co1 34.69(3) 4_565 .
O2 Ba1 Co1 149.79(3) 1_554 .
O3 Ba1 Co1 84.44(3) . .
Co1 Ba1 Co1 117.673(12) 2 .
O3 Ba1 Co1 86.06(3) 3_656 1_655
O1 Ba1 Co1 32.81(3) 3_656 1_655
O2 Ba1 Co1 127.75(3) 3_656 1_655
O1 Ba1 Co1 85.84(3) 4_665 1_655
O3 Ba1 Co1 152.06(3) 4_565 1_655
O2 Ba1 Co1 102.73(3) 4_565 1_655
O2 Ba1 Co1 98.42(3) 1_554 1_655
O3 Ba1 Co1 36.40(3) . 1_655
Co1 Ba1 Co1 112.762(13) 2 1_655
Co1 Ba1 Co1 109.514(15) . 1_655
O3 Ba1 Ba1 41.55(3) 3_656 2_545
O1 Ba1 Ba1 123.02(3) 3_656 2_545
O2 Ba1 Ba1 43.28(3) 3_656 2_545
O1 Ba1 Ba1 150.41(3) 4_665 2_545
O3 Ba1 Ba1 88.96(3) 4_565 2_545
O2 Ba1 Ba1 85.61(3) 4_565 2_545
O2 Ba1 Ba1 122.88(3) 1_554 2_545
O3 Ba1 Ba1 122.01(3) . 2_545
Co1 Ba1 Ba1 127.464(17) 2 2_545
Co1 Ba1 Ba1 51.933(8) . 2_545
Co1 Ba1 Ba1 118.952(11) 1_655 2_545
O3 Ba1 H3 94.2(5) 3_656 .
O1 Ba1 H3 68.3(7) 3_656 .
O2 Ba1 H3 172.4(5) 3_656 .
O1 Ba1 H3 52.0(4) 4_665 .
O3 Ba1 H3 114.7(5) 4_565 .
O2 Ba1 H3 65.8(7) 4_565 .
O2 Ba1 H3 101.8(5) 1_554 .
O3 Ba1 H3 15.8(4) . .
Co1 Ba1 H3 88.9(4) 2 .
Co1 Ba1 H3 90.5(6) . .
Co1 Ba1 H3 44.8(6) 1_655 .
Ba1 Ba1 H3 135.2(5) 2_545 .
O2 Co1 O2 180.0 4_565 2_546
O2 Co1 O1 89.76(6) 4_565 3_556
O2 Co1 O1 90.24(6) 2_546 3_556
O2 Co1 O1 90.24(6) 4_565 .
O2 Co1 O1 89.76(6) 2_546 .
O1 Co1 O1 180.0 3_556 .
O2 Co1 O3 90.72(6) 4_565 3_656
O2 Co1 O3 89.28(6) 2_546 3_656
O1 Co1 O3 89.95(6) 3_556 3_656
O1 Co1 O3 90.05(6) . 3_656
O2 Co1 O3 89.28(6) 4_565 1_455
O2 Co1 O3 90.72(6) 2_546 1_455
O1 Co1 O3 90.05(6) 3_556 1_455
O1 Co1 O3 89.95(6) . 1_455
O3 Co1 O3 180.0 3_656 1_455
O2 Co1 Ba1 122.60(4) 4_565 2_545
O2 Co1 Ba1 57.40(4) 2_546 2_545
O1 Co1 Ba1 52.28(4) 3_556 2_545
O1 Co1 Ba1 127.72(4) . 2_545
O3 Co1 Ba1 54.26(4) 3_656 2_545
O3 Co1 Ba1 125.74(4) 1_455 2_545
O2 Co1 Ba1 57.40(4) 4_565 4_566
O2 Co1 Ba1 122.60(4) 2_546 4_566
O1 Co1 Ba1 127.72(4) 3_556 4_566
O1 Co1 Ba1 52.28(4) . 4_566
O3 Co1 Ba1 125.74(4) 3_656 4_566
O3 Co1 Ba1 54.26(4) 1_455 4_566
Ba1 Co1 Ba1 180.0 2_545 4_566
O2 Co1 Ba1 127.52(4) 4_565 3_556
O2 Co1 Ba1 52.48(4) 2_546 3_556
O1 Co1 Ba1 112.34(5) 3_556 3_556
O1 Co1 Ba1 67.66(5) . 3_556
O3 Co1 Ba1 133.64(4) 3_656 3_556
O3 Co1 Ba1 46.36(4) 1_455 3_556
Ba1 Co1 Ba1 107.821(14) 2_545 3_556
Ba1 Co1 Ba1 72.179(14) 4_566 3_556
O2 Co1 Ba1 52.48(4) 4_565 .
O2 Co1 Ba1 127.52(4) 2_546 .
O1 Co1 Ba1 67.66(5) 3_556 .
O1 Co1 Ba1 112.34(5) . .
O3 Co1 Ba1 46.36(4) 3_656 .
O3 Co1 Ba1 133.64(4) 1_455 .
Ba1 Co1 Ba1 72.179(14) 2_545 .
Ba1 Co1 Ba1 107.821(14) 4_566 .
Ba1 Co1 Ba1 180.0 3_556 .
O2 Co1 Ba1 73.79(4) 4_565 3_656
O2 Co1 Ba1 106.21(4) 2_546 3_656
O1 Co1 Ba1 136.47(5) 3_556 3_656
O1 Co1 Ba1 43.53(5) . 3_656
O3 Co1 Ba1 51.39(4) 3_656 3_656
O3 Co1 Ba1 128.61(4) 1_455 3_656
Ba1 Co1 Ba1 103.537(15) 2_545 3_656
Ba1 Co1 Ba1 76.463(14) 4_566 3_656
Ba1 Co1 Ba1 109.514(15) 3_556 3_656
Ba1 Co1 Ba1 70.486(15) . 3_656
O2 Co1 Ba1 106.21(4) 4_565 1_455
O2 Co1 Ba1 73.79(4) 2_546 1_455
O1 Co1 Ba1 43.53(5) 3_556 1_455
O1 Co1 Ba1 136.47(5) . 1_455
O3 Co1 Ba1 128.61(4) 3_656 1_455
O3 Co1 Ba1 51.39(4) 1_455 1_455
Ba1 Co1 Ba1 76.463(14) 2_545 1_455
Ba1 Co1 Ba1 103.537(14) 4_566 1_455
Ba1 Co1 Ba1 70.486(15) 3_556 1_455
Ba1 Co1 Ba1 109.514(15) . 1_455
Ba1 Co1 Ba1 180.0 3_656 1_455
Co1 O1 Ba1 103.66(7) . 3_656
Co1 O1 Ba1 90.29(5) . 4_566
Ba1 O1 Ba1 111.88(5) 3_656 4_566
Co1 O1 H1 118(3) . .
Ba1 O1 H1 115(3) 3_656 .
Ba1 O1 H1 115(3) 4_566 .
Co1 O2 Ba1 116.14(6) 2_556 3_656
Co1 O2 Ba1 92.83(5) 2_556 4_666
Ba1 O2 Ba1 96.97(5) 3_656 4_666
Co1 O2 Ba1 85.89(5) 2_556 1_556
Ba1 O2 Ba1 100.06(5) 3_656 1_556
Ba1 O2 Ba1 161.62(5) 4_666 1_556
Co1 O2 H2 125(3) 2_556 .
Ba1 O2 H2 118(3) 3_656 .
Ba1 O2 H2 79(3) 4_666 .
Ba1 O2 H2 87(3) 1_556 .
Co1 O3 Ba1 95.89(5) 1_655 3_656
Co1 O3 Ba1 85.55(5) 1_655 4_666
Ba1 O3 Ba1 99.89(5) 3_656 4_666
Co1 O3 Ba1 92.20(5) 1_655 .
Ba1 O3 Ba1 99.54(5) 3_656 .
Ba1 O3 Ba1 160.56(6) 4_666 .
Co1 O3 H3 113(2) 1_655 .
Ba1 O3 H3 149(2) 3_656 .
Ba1 O3 H3 93(2) 4_666 .
Ba1 O3 H3 70(2) . .

loop_
_geom_bond_atom_site_label_1
_geom_bond_atom_site_label_2
_geom_bond_distance
_geom_bond_site_symmetry_2
Ba1 O3 2.6613(15) 3_656
Ba1 O1 2.6871(17) 3_656
Ba1 O2 2.7101(15) 3_656
Ba1 O1 2.7514(16) 4_665
Ba1 O3 2.8321(16) 4_565
Ba1 O2 2.9049(16) 4_565
Ba1 O2 2.9381(17) 1_554
Ba1 O3 2.9650(17) .
Ba1 Co1 3.4785(5) 2
Ba1 H3 2.79(3) .
Co1 O2 2.0846(14) 4_565
Co1 O2 2.0846(14) 2_546
Co1 O1 2.1143(15) 3_556
Co1 O1 2.1143(15) .
Co1 O3 2.2516(15) 3_656
Co1 O3 2.2516(15) 1_455
Co1 Ba1 3.4785(5) 2_545
Co1 Ba1 3.4785(5) 4_566
O1 Ba1 2.6871(17) 3_656
O1 Ba1 2.7514(16) 4_566
O1 H1 0.814(18) .
O2 Co1 2.0846(14) 2_556
O2 Ba1 2.7102(15) 3_656
O2 Ba1 2.9049(16) 4_666
O2 Ba1 2.9381(17) 1_556
O2 H2 0.805(18) .
O3 Co1 2.2516(15) 1_655
O3 Ba1 2.6613(15) 3_656
O3 Ba1 2.8321(16) 4_666
O3 H3 0.811(18) .
